data_2312279
loop_
_publ_author_name
'Scheepers, Matthew Clarke'
'Lemmerer, Andreas'

_publ_section_title
;
 The synthesis and characterization of a series of cocrystals of an
 isoniazid derivative with butan-2-one and propan-2-one.
;
_journal_coeditor_code DV3024
_journal_issue 9
_journal_name_full 'Acta crystallographica. Section C, Structural chemistry'
_journal_paper_doi 10.1107/S2053229623007179
_journal_volume 79
_journal_year 2023
_chemical_absolute_configuration ad
_chemical_formula_iupac 'C9 H11 N3 O1, C11 H8 O2'
_chemical_formula_moiety 'C9 H11 N3 O1, C11 H8 O2'
_chemical_formula_sum 'C20 H19 N3 O3'
_chemical_formula_weight 349.38
_chemical_name_systematic
;
<i>N</i>'-(Propan-2-ylidene)pyridine-4-carbohydrazide;
1-naphthoic acid
;
_space_group_IT_number 9
_space_group_name_Hall 'C -2yc'
_space_group_name_H-M_alt 'C 1 c 1'
_symmetry_cell_setting monoclinic
_symmetry_space_group_name_Hall 'C -2yc'
_symmetry_space_group_name_H-M 'C 1 c 1'
_atom_sites_solution_hydrogens geom
_audit_conform_dict_name cif_core.dic
_audit_conform_dict_version 2.4.5
_audit_creation_method 'WinGX routine CIF_UPDATE'
_cell_angle_alpha 90
_cell_angle_beta 114.2980(10)
_cell_angle_gamma 90
_cell_formula_units_Z 4
_cell_length_a 7.6312(3)
_cell_length_b 33.5293(12)
_cell_length_c 7.3493(3)
_cell_measurement_reflns_used 9944
_cell_measurement_temperature 173(2)
_cell_measurement_theta_max 31.99
_cell_measurement_theta_min 2.43
_cell_volume 1713.88(12)
_computing_cell_refinement
;
SAINT-Plus (Bruker, 2012)
;
_computing_data_collection
;
APEX2 (Bruker, 2012)
;
_computing_data_reduction
;
SAINT-Plus (Bruker, 2012)
;
_computing_molecular_graphics
;
ORTEP-3 for Windows (Farrugia, 2012) and <i>Mercury</i> (Macrae
<i>et al.</i>, 2020)
;
_computing_publication_material
;
WinGX (Farrugia, 2012) and <i>XPREP</i> (Bruker, 2012)
;
_computing_structure_refinement
;
SHELXL2018 (Sheldrick, 2015<i>b</i>)
;
_computing_structure_solution
;
SHELXT2018 (Sheldrick, 2015<i>a</i>)
;
_diffrn_ambient_temperature 173(2)
_diffrn_measured_fraction_theta_full 0.999
_diffrn_measured_fraction_theta_max 1
_diffrn_measurement_device_type 'Bruker APEXII CCD'
_diffrn_measurement_method '\f and \w scans'
_diffrn_radiation_probe x-ray
_diffrn_radiation_type MoK\a
_diffrn_radiation_wavelength 0.71073
_diffrn_reflns_av_R_equivalents 0.0563
_diffrn_reflns_av_unetI/netI 0.04
_diffrn_reflns_limit_h_max 11
_diffrn_reflns_limit_h_min -11
_diffrn_reflns_limit_k_max 52
_diffrn_reflns_limit_k_min -52
_diffrn_reflns_limit_l_max 11
_diffrn_reflns_limit_l_min -11
_diffrn_reflns_number 39441
_diffrn_reflns_theta_full 25.242
_diffrn_reflns_theta_max 33.743
_diffrn_reflns_theta_min 2.43
_diffrn_standards_number 0
_exptl_absorpt_coefficient_mu 0.093
_exptl_absorpt_correction_T_max 0.7467
_exptl_absorpt_correction_T_min 0.6844
_exptl_absorpt_correction_type multi-scan
_exptl_absorpt_process_details
;
(SADABS; Sheldrick, 2001; Krause <i>et al.</i>, 2015)
;
_exptl_crystal_colour colourless
_exptl_crystal_density_diffrn 1.354
_exptl_crystal_density_method 'not measured'
_exptl_crystal_description plate
_exptl_crystal_F_000 736
_exptl_crystal_size_max 0.717
_exptl_crystal_size_mid 0.326
_exptl_crystal_size_min 0.084
_refine_diff_density_max 0.333
_refine_diff_density_min -0.174
_refine_ls_abs_structure_details
;
Flack <i>x</i> determined using 2626 quotients [(I+)-(I-)]/[(I+)+(I-)]
(Parsons <i>et al.</i>,  2013)
;
_refine_ls_abs_structure_Flack 0.0(3)
_refine_ls_extinction_method none
_refine_ls_goodness_of_fit_ref 1.076
_refine_ls_hydrogen_treatment constr
_refine_ls_matrix_type full
_refine_ls_number_constraints 0
_refine_ls_number_parameters 238
_refine_ls_number_reflns 6819
_refine_ls_number_restraints 2
_refine_ls_restrained_S_all 1.076
_refine_ls_R_factor_all 0.0479
_refine_ls_R_factor_gt 0.0429
_refine_ls_shift/su_max 0.001
_refine_ls_shift/su_mean 0
_refine_ls_structure_factor_coef Fsqd
_refine_ls_weighting_details 'w=1/[\s^2^(Fo^2^)+(0.0746P)^2^+0.0558P] where P=(Fo^2^+2Fc^2^)/3'
_refine_ls_weighting_scheme calc
_refine_ls_wR_factor_gt 0.1173
_refine_ls_wR_factor_ref 0.1218
_reflns_number_gt 6145
_reflns_number_total 6819
_reflns_threshold_expression 'I > 2\s(I)'
_cod_data_source_file dv3024sup1.cif
_cod_data_source_block izact1nta
_cod_original_sg_symbol_H-M 'C c'
_cod_database_code 2312279
_shelx_estimated_absorpt_t_min 0.936
_shelx_estimated_absorpt_t_max 0.992

loop_
_symmetry_equiv_pos_as_xyz
'x, y, z'
'x, -y, z+1/2'
'x+1/2, y+1/2, z'
'x+1/2, -y+1/2, z+1/2'

loop_
_atom_site_type_symbol
_atom_site_label
_atom_site_fract_x
_atom_site_fract_y
_atom_site_fract_z
_atom_site_U_iso_or_equiv
_atom_site_adp_type
_atom_site_calc_flag
_atom_site_occupancy
_atom_site_disorder_assembly
_atom_site_disorder_group
C C1 0.4245(2) 0.64077(4) 0.5306(3) 0.0271(3) Uani d 1 . .
H H1 0.427394 0.612495 0.5399 0.033 Uiso calc 1 . .
C C2 0.2532(2) 0.66022(4) 0.4942(2) 0.0245(3) Uani d 1 . .
H H2 0.140806 0.645537 0.476333 0.029 Uiso calc 1 . .
C C3 0.2488(2) 0.70167(4) 0.4844(2) 0.0213(2) Uani d 1 . .
C C4 0.4160(2) 0.72176(4) 0.5094(2) 0.0268(3) Uani d 1 . .
H H4 0.417923 0.750066 0.504539 0.032 Uiso calc 1 . .
C C5 0.5808(2) 0.69982(5) 0.5418(3) 0.0294(3) Uani d 1 . .
H H5 0.694221 0.713739 0.556449 0.035 Uiso calc 1 . .
C C6 0.0586(2) 0.72170(4) 0.4316(2) 0.0231(2) Uani d 1 . .
C C7 -0.1291(2) 0.81130(4) 0.4976(2) 0.0270(3) Uani d 1 . .
C C8 0.0322(3) 0.84017(5) 0.5454(3) 0.0378(4) Uani d 1 . .
H H8A 0.099418 0.843103 0.690592 0.057 Uiso calc 1 . .
H H8B -0.018815 0.866102 0.485523 0.057 Uiso calc 1 . .
H H8C 0.122164 0.830294 0.491653 0.057 Uiso calc 1 . .
C C9 -0.3242(3) 0.82752(6) 0.4609(3) 0.0387(4) Uani d 1 . .
H H9A -0.325317 0.836275 0.587683 0.058 Uiso calc 1 . .
H H9B -0.421165 0.806654 0.402073 0.058 Uiso calc 1 . .
H H9C -0.353539 0.850212 0.369082 0.058 Uiso calc 1 . .
C C10 0.98959(19) 0.54175(4) 0.6266(2) 0.0229(3) Uani d 1 . .
C C11 1.1694(2) 0.55617(5) 0.6594(2) 0.0275(3) Uani d 1 . .
H H11 1.18928 0.584175 0.662443 0.033 Uiso calc 1 . .
C C12 1.3245(2) 0.53034(5) 0.6887(3) 0.0330(3) Uani d 1 . .
H H12 1.44702 0.54094 0.710834 0.04 Uiso calc 1 . .
C C13 1.2980(2) 0.49021(5) 0.6851(3) 0.0321(3) Uani d 1 . .
H H13 1.402665 0.472883 0.704124 0.039 Uiso calc 1 . .
C C14 1.1176(2) 0.47396(5) 0.6536(2) 0.0263(3) Uani d 1 . .
C C15 0.9586(2) 0.49954(4) 0.6251(2) 0.0228(2) Uani d 1 . .
C C16 0.7820(2) 0.48134(5) 0.5987(3) 0.0307(3) Uani d 1 . .
H H16 0.674184 0.497554 0.581332 0.037 Uiso calc 1 . .
C C17 0.7649(3) 0.44058(5) 0.5979(3) 0.0362(4) Uani d 1 . .
H H17 0.645341 0.429103 0.580891 0.043 Uiso calc 1 . .
C C18 0.9200(3) 0.41547(5) 0.6216(3) 0.0375(4) Uani d 1 . .
H H18 0.905031 0.38732 0.618488 0.045 Uiso calc 1 . .
C C19 1.0922(3) 0.43199(5) 0.6491(3) 0.0340(3) Uani d 1 . .
H H19 1.197449 0.415057 0.665593 0.041 Uiso calc 1 . .
C C20 0.8321(2) 0.57131(4) 0.5883(2) 0.0249(3) Uani d 1 . .
N N1 0.58678(19) 0.65991(4) 0.5534(2) 0.0284(3) Uani d 1 . .
N N2 0.06057(18) 0.75731(4) 0.5167(2) 0.0249(2) Uani d 1 . .
H H2A 0.168276 0.76959 0.591197 0.03 Uiso calc 1 . .
N N3 -0.12045(19) 0.77355(4) 0.4788(2) 0.0270(3) Uani d 1 . .
O O1 -0.08842(17) 0.70564(3) 0.3110(2) 0.0312(3) Uani d 1 . .
O O2 0.89085(18) 0.60918(3) 0.6040(2) 0.0338(3) Uani d 1 . .
H H2B 0.797958 0.62443 0.58666 0.051 Uiso calc 1 . .
O O3 0.66461(19) 0.56323(4) 0.5423(3) 0.0446(4) Uani d 1 . .

loop_
_atom_site_aniso_label
_atom_site_aniso_U_11
_atom_site_aniso_U_22
_atom_site_aniso_U_33
_atom_site_aniso_U_12
_atom_site_aniso_U_13
_atom_site_aniso_U_23
C1 0.0247(6) 0.0208(5) 0.0370(7) 0.0017(5) 0.0138(6) 0.0004(5)
C2 0.0205(6) 0.0196(5) 0.0317(7) -0.0001(4) 0.0090(5) 0.0007(5)
C3 0.0190(5) 0.0195(5) 0.0236(6) 0.0011(4) 0.0069(5) 0.0001(5)
C4 0.0251(6) 0.0204(5) 0.0359(8) -0.0021(5) 0.0137(6) -0.0015(5)
C5 0.0240(7) 0.0260(6) 0.0415(8) -0.0031(5) 0.0169(6) -0.0027(6)
C6 0.0199(6) 0.0187(5) 0.0274(6) 0.0004(4) 0.0064(5) 0.0021(5)
C7 0.0292(7) 0.0231(6) 0.0262(6) 0.0057(5) 0.0088(6) 0.0027(5)
C8 0.0355(9) 0.0235(7) 0.0441(10) -0.0003(6) 0.0062(7) 0.0027(6)
C9 0.0390(9) 0.0343(8) 0.0450(10) 0.0149(7) 0.0195(8) 0.0070(7)
C10 0.0184(6) 0.0237(6) 0.0272(6) 0.0007(4) 0.0100(5) -0.0006(5)
C11 0.0196(6) 0.0282(7) 0.0352(7) -0.0008(5) 0.0117(6) 0.0042(6)
C12 0.0199(6) 0.0389(8) 0.0415(9) 0.0038(6) 0.0138(6) 0.0094(7)
C13 0.0246(7) 0.0364(8) 0.0373(8) 0.0094(6) 0.0147(6) 0.0083(6)
C14 0.0266(7) 0.0263(6) 0.0263(6) 0.0056(5) 0.0113(6) 0.0037(5)
C15 0.0211(6) 0.0223(6) 0.0247(6) 0.0008(5) 0.0091(5) -0.0005(5)
C16 0.0252(7) 0.0242(6) 0.0422(9) -0.0023(5) 0.0133(6) -0.0025(6)
C17 0.0316(8) 0.0253(7) 0.0475(10) -0.0054(6) 0.0121(7) -0.0022(6)
C18 0.0416(9) 0.0223(7) 0.0428(9) 0.0002(6) 0.0115(8) -0.0022(6)
C19 0.0377(9) 0.0255(7) 0.0368(8) 0.0089(6) 0.0134(7) 0.0025(6)
C20 0.0212(6) 0.0213(6) 0.0338(7) -0.0011(5) 0.0129(5) -0.0033(5)
N1 0.0233(6) 0.0260(6) 0.0386(7) 0.0013(5) 0.0155(5) -0.0018(5)
N2 0.0189(5) 0.0204(5) 0.0307(6) 0.0019(4) 0.0054(5) -0.0012(4)
N3 0.0214(5) 0.0241(6) 0.0337(7) 0.0038(4) 0.0095(5) 0.0017(4)
O1 0.0211(5) 0.0240(5) 0.0382(6) 0.0005(4) 0.0017(4) -0.0036(4)
O2 0.0219(5) 0.0207(5) 0.0578(8) -0.0017(4) 0.0152(5) -0.0047(5)
O3 0.0235(6) 0.0256(5) 0.0863(12) -0.0018(4) 0.0242(6) -0.0063(6)

loop_
_atom_type_symbol
_atom_type_description
_atom_type_scat_dispersion_real
_atom_type_scat_dispersion_imag
_atom_type_scat_source
C C 0.0033 0.0016 'International Tables Vol C Tables 4.2.6.8 and 6.1.1.4'
H H 0 0 'International Tables Vol C Tables 4.2.6.8 and 6.1.1.4'
N N 0.0061 0.0033 'International Tables Vol C Tables 4.2.6.8 and 6.1.1.4'
O O 0.0106 0.006 'International Tables Vol C Tables 4.2.6.8 and 6.1.1.4'

loop_
_exptl_crystal_face_index_h
_exptl_crystal_face_index_k
_exptl_crystal_face_index_l
_exptl_crystal_face_perp_dist
-1 -1 1 0.095
0 1 -1 0.233
0 -1 1 0.303
0 1 0 0.042
0 -1 0 0.031
1 0 -1 0.163
1 0 0 0.223

loop_
_geom_angle_atom_site_label_1
_geom_angle_atom_site_label_2
_geom_angle_atom_site_label_3
_geom_angle_site_symmetry_1
_geom_angle_site_symmetry_3
_geom_angle
_geom_angle_publ_flag
N1 C1 C2 . . 123.21(13) ?
N1 C1 H1 . . 118.4 ?
C2 C1 H1 . . 118.4 ?
C1 C2 C3 . . 118.74(13) ?
C1 C2 H2 . . 120.6 ?
C3 C2 H2 . . 120.6 ?
C4 C3 C2 . . 118.52(12) ?
C4 C3 C6 . . 123.86(12) ?
C2 C3 C6 . . 117.45(12) ?
C3 C4 C5 . . 118.92(12) ?
C3 C4 H4 . . 120.5 ?
C5 C4 H4 . . 120.5 ?
N1 C5 C4 . . 122.97(13) ?
N1 C5 H5 . . 118.5 ?
C4 C5 H5 . . 118.5 ?
O1 C6 N2 . . 123.76(14) ?
O1 C6 C3 . . 119.27(13) ?
N2 C6 C3 . . 116.95(12) ?
N3 C7 C8 . . 126.46(15) ?
N3 C7 C9 . . 115.53(15) ?
C8 C7 C9 . . 117.98(14) ?
C7 C8 H8A . . 109.5 ?
C7 C8 H8B . . 109.5 ?
H8A C8 H8B . . 109.5 ?
C7 C8 H8C . . 109.5 ?
H8A C8 H8C . . 109.5 ?
H8B C8 H8C . . 109.5 ?
C7 C9 H9A . . 109.5 ?
C7 C9 H9B . . 109.5 ?
H9A C9 H9B . . 109.5 ?
C7 C9 H9C . . 109.5 ?
H9A C9 H9C . . 109.5 ?
H9B C9 H9C . . 109.5 ?
C11 C10 C15 . . 119.76(12) ?
C11 C10 C20 . . 117.79(13) ?
C15 C10 C20 . . 122.43(12) ?
C10 C11 C12 . . 121.57(14) ?
C10 C11 H11 . . 119.2 ?
C12 C11 H11 . . 119.2 ?
C13 C12 C11 . . 119.80(15) ?
C13 C12 H12 . . 120.1 ?
C11 C12 H12 . . 120.1 ?
C12 C13 C14 . . 120.87(14) ?
C12 C13 H13 . . 119.6 ?
C14 C13 H13 . . 119.6 ?
C13 C14 C19 . . 120.15(14) ?
C13 C14 C15 . . 120.38(14) ?
C19 C14 C15 . . 119.47(14) ?
C16 C15 C14 . . 117.61(13) ?
C16 C15 C10 . . 124.78(13) ?
C14 C15 C10 . . 117.61(13) ?
C17 C16 C15 . . 120.83(15) ?
C17 C16 H16 . . 119.6 ?
C15 C16 H16 . . 119.6 ?
C16 C17 C18 . . 121.53(16) ?
C16 C17 H17 . . 119.2 ?
C18 C17 H17 . . 119.2 ?
C19 C18 C17 . . 119.15(15) ?
C19 C18 H18 . . 120.4 ?
C17 C18 H18 . . 120.4 ?
C18 C19 C14 . . 121.39(15) ?
C18 C19 H19 . . 119.3 ?
C14 C19 H19 . . 119.3 ?
O3 C20 O2 . . 120.99(13) ?
O3 C20 C10 . . 125.43(13) ?
O2 C20 C10 . . 113.56(12) ?
C5 N1 C1 . . 117.63(13) ?
C6 N2 N3 . . 115.52(12) ?
C6 N2 H2A . . 122.2 ?
N3 N2 H2A . . 122.2 ?
C7 N3 N2 . . 117.00(13) ?
C20 O2 H2B . . 109.5 ?

loop_
_geom_bond_atom_site_label_1
_geom_bond_atom_site_label_2
_geom_bond_site_symmetry_2
_geom_bond_distance
_geom_bond_publ_flag
C1 N1 . 1.342(2) ?
C1 C2 . 1.385(2) ?
C1 H1 . 0.95 ?
C2 C3 . 1.3914(18) ?
C2 H2 . 0.95 ?
C3 C4 . 1.386(2) ?
C3 C6 . 1.4987(19) ?
C4 C5 . 1.390(2) ?
C4 H4 . 0.95 ?
C5 N1 . 1.340(2) ?
C5 H5 . 0.95 ?
C6 O1 . 1.2311(18) ?
C6 N2 . 1.3450(18) ?
C7 N3 . 1.2778(19) ?
C7 C8 . 1.490(2) ?
C7 C9 . 1.501(2) ?
C8 H8A . 0.98 ?
C8 H8B . 0.98 ?
C8 H8C . 0.98 ?
C9 H9A . 0.98 ?
C9 H9B . 0.98 ?
C9 H9C . 0.98 ?
C10 C11 . 1.3794(19) ?
C10 C15 . 1.4344(19) ?
C10 C20 . 1.4923(19) ?
C11 C12 . 1.409(2) ?
C11 H11 . 0.95 ?
C12 C13 . 1.359(2) ?
C12 H12 . 0.95 ?
C13 C14 . 1.409(2) ?
C13 H13 . 0.95 ?
C14 C19 . 1.419(2) ?
C14 C15 . 1.4293(19) ?
C15 C16 . 1.418(2) ?
C16 C17 . 1.372(2) ?
C16 H16 . 0.95 ?
C17 C18 . 1.403(3) ?
C17 H17 . 0.95 ?
C18 C19 . 1.362(3) ?
C18 H18 . 0.95 ?
C19 H19 . 0.95 ?
C20 O3 . 1.2109(18) ?
C20 O2 . 1.3357(17) ?
N2 N3 . 1.4021(17) ?
N2 H2A . 0.88 ?
O2 H2B . 0.84 ?

loop_
_geom_torsion_atom_site_label_1
_geom_torsion_atom_site_label_2
_geom_torsion_atom_site_label_3
_geom_torsion_atom_site_label_4
_geom_torsion_site_symmetry_1
_geom_torsion_site_symmetry_2
_geom_torsion_site_symmetry_3
_geom_torsion_site_symmetry_4
_geom_torsion
_geom_torsion_publ_flag
N1 C1 C2 C3 . . . . -1.3(3) ?
C1 C2 C3 C4 . . . . 0.6(2) ?
C1 C2 C3 C6 . . . . 176.11(14) ?
C2 C3 C4 C5 . . . . 0.5(2) ?
C6 C3 C4 C5 . . . . -174.67(14) ?
C3 C4 C5 N1 . . . . -1.1(3) ?
C4 C3 C6 O1 . . . . 139.64(16) ?
C2 C3 C6 O1 . . . . -35.6(2) ?
C4 C3 C6 N2 . . . . -38.5(2) ?
C2 C3 C6 N2 . . . . 146.30(14) ?
C15 C10 C11 C12 . . . . 1.1(2) ?
C20 C10 C11 C12 . . . . -177.37(15) ?
C10 C11 C12 C13 . . . . -0.1(3) ?
C11 C12 C13 C14 . . . . -0.4(3) ?
C12 C13 C14 C19 . . . . 179.62(17) ?
C12 C13 C14 C15 . . . . -0.1(2) ?
C13 C14 C15 C16 . . . . -178.58(15) ?
C19 C14 C15 C16 . . . . 1.7(2) ?
C13 C14 C15 C10 . . . . 1.1(2) ?
C19 C14 C15 C10 . . . . -178.71(15) ?
C11 C10 C15 C16 . . . . 178.10(15) ?
C20 C10 C15 C16 . . . . -3.5(2) ?
C11 C10 C15 C14 . . . . -1.5(2) ?
C20 C10 C15 C14 . . . . 176.86(13) ?
C14 C15 C16 C17 . . . . -0.9(2) ?
C10 C15 C16 C17 . . . . 179.51(16) ?
C15 C16 C17 C18 . . . . -0.5(3) ?
C16 C17 C18 C19 . . . . 1.0(3) ?
C17 C18 C19 C14 . . . . -0.2(3) ?
C13 C14 C19 C18 . . . . 179.09(18) ?
C15 C14 C19 C18 . . . . -1.1(3) ?
C11 C10 C20 O3 . . . . 174.12(18) ?
C15 C10 C20 O3 . . . . -4.3(2) ?
C11 C10 C20 O2 . . . . -4.2(2) ?
C15 C10 C20 O2 . . . . 177.43(14) ?
C4 C5 N1 C1 . . . . 0.6(3) ?
C2 C1 N1 C5 . . . . 0.6(3) ?
O1 C6 N2 N3 . . . . 7.5(2) ?
C3 C6 N2 N3 . . . . -174.42(12) ?
C8 C7 N3 N2 . . . . 3.5(2) ?
C9 C7 N3 N2 . . . . -178.53(14) ?
C6 N2 N3 C7 . . . . -157.47(14) ?

_cod_database_fobs_code 2312279
